data_2237837
loop_
_publ_author_name
'G\'omez, Margarita'
'Santos, Laura L.'
'Paneque, Margarita'
'Mereiter, Kurt'

_publ_section_title
;
 (Butane-1,4-diyl)(trimethylphosphane-\k<i>P</i>)[tris(3,5-dimethylpyrazol-1-yl-\k<i>N</i>^2^)hydroborato]iridium(III)
;
_journal_coeditor_code GK2565
_journal_issue 5
_journal_name_full 'Acta Crystallographica Section E'
_journal_page_first m234
_journal_page_last m235
_journal_paper_doi 10.1107/S1600536813008040
_journal_volume 69
_journal_year 2013
_chemical_formula_iupac '[Ir (C4 H8) (C15 H22 B N6) (C3 H9 P)]'
_chemical_formula_moiety 'C22 H39 B Ir N6 P'
_chemical_formula_sum 'C22 H39 B Ir N6 P'
_chemical_formula_weight 621.57
_chemical_name_common 'Ir(TpMe2)(C4H8)(PMe3)  M-37'
_chemical_name_systematic
(Butane-1,4-diyl)(trimethylphosphane-\k<i>P</i>)[tris(3,5-dimethylpyrazol-1-yl-\k<i>N</i>^2^)hydroborato]iridium(III)
_space_group_IT_number 14
_symmetry_cell_setting monoclinic
_symmetry_space_group_name_Hall '-P 2yn'
_symmetry_space_group_name_H-M 'P 1 21/n 1'
_atom_sites_solution_hydrogens geom
_atom_sites_solution_primary direct
_atom_sites_solution_secondary difmap
_audit_creation_method SHELXL-97
_cell_angle_alpha 90.00
_cell_angle_beta 112.8830(10)
_cell_angle_gamma 90.00
_cell_formula_units_Z 4
_cell_length_a 11.1865(5)
_cell_length_b 18.1771(8)
_cell_length_c 13.4748(6)
_cell_measurement_reflns_used 8250
_cell_measurement_temperature 173(2)
_cell_measurement_theta_max 30.0
_cell_measurement_theta_min 2.3
_cell_volume 2524.3(2)
_computing_cell_refinement 'SAINT (Bruker, 2003)'
_computing_data_collection 'SMART (Bruker, 2003)'
_computing_data_reduction 'SAINT (Bruker, 2003)'
_computing_molecular_graphics 'Mercury (Macrae <i>et al.</i>, 2006)'
_computing_publication_material 'publCIF (Westrip, 2010)'
_computing_structure_refinement 'SHELXL97 (Sheldrick, 2008)'
_computing_structure_solution 'SHELXS97 (Sheldrick, 2008)'
_diffrn_ambient_temperature 173(2)
_diffrn_detector_area_resol_mean 0.11
_diffrn_measured_fraction_theta_full 0.999
_diffrn_measured_fraction_theta_max 0.999
_diffrn_measurement_device_type 'Bruker SMART APEX CCD'
_diffrn_measurement_method '\w and \f scans'
_diffrn_radiation_monochromator graphite
_diffrn_radiation_source 'fine-focus sealed tube'
_diffrn_radiation_type MoK\a
_diffrn_radiation_wavelength 0.71073
_diffrn_reflns_av_R_equivalents 0.0179
_diffrn_reflns_av_sigmaI/netI 0.0133
_diffrn_reflns_limit_h_max 15
_diffrn_reflns_limit_h_min -15
_diffrn_reflns_limit_k_max 25
_diffrn_reflns_limit_k_min -25
_diffrn_reflns_limit_l_max 18
_diffrn_reflns_limit_l_min -18
_diffrn_reflns_number 37102
_diffrn_reflns_theta_full 30.00
_diffrn_reflns_theta_max 30.00
_diffrn_reflns_theta_min 1.99
_exptl_absorpt_coefficient_mu 5.374
_exptl_absorpt_correction_T_max 0.47
_exptl_absorpt_correction_T_min 0.36
_exptl_absorpt_correction_type multi-scan
_exptl_absorpt_process_details '(SADABS; Bruker, 2003)'
_exptl_crystal_colour colourless
_exptl_crystal_density_diffrn 1.636
_exptl_crystal_density_method 'not measured'
_exptl_crystal_description oval
_exptl_crystal_F_000 1240
_exptl_crystal_size_max 0.22
_exptl_crystal_size_mid 0.15
_exptl_crystal_size_min 0.14
_refine_diff_density_max 0.856
_refine_diff_density_min -0.317
_refine_ls_extinction_method none
_refine_ls_goodness_of_fit_ref 1.076
_refine_ls_hydrogen_treatment constr
_refine_ls_matrix_type full
_refine_ls_number_parameters 298
_refine_ls_number_reflns 7359
_refine_ls_number_restraints 25
_refine_ls_restrained_S_all 1.078
_refine_ls_R_factor_all 0.0185
_refine_ls_R_factor_gt 0.0165
_refine_ls_shift/su_max 0.002
_refine_ls_shift/su_mean 0.000
_refine_ls_structure_factor_coef Fsqd
_refine_ls_weighting_details 'calc w=1/[\s^2^(Fo^2^)+(0.0188P)^2^+1.5354P] where P=(Fo^2^+2Fc^2^)/3'
_refine_ls_weighting_scheme calc
_refine_ls_wR_factor_gt 0.0397
_refine_ls_wR_factor_ref 0.0404
_reflns_number_gt 6892
_reflns_number_total 7359
_reflns_threshold_expression I>2sigma(I)
_cod_data_source_file gk2565.cif
_cod_data_source_block I
_cod_original_sg_symbol_H-M 'P 21/n'
_cod_database_code 2237837
_cod_database_fobs_code 2237837

loop_
_symmetry_equiv_pos_as_xyz
'x, y, z'
'-x+1/2, y+1/2, -z+1/2'
'-x, -y, -z'
'x-1/2, -y-1/2, z-1/2'

loop_
_atom_site_type_symbol
_atom_site_label
_atom_site_fract_x
_atom_site_fract_y
_atom_site_fract_z
_atom_site_U_iso_or_equiv
_atom_site_adp_type
_atom_site_calc_flag
_atom_site_refinement_flags
_atom_site_occupancy
_atom_site_symmetry_multiplicity
_atom_site_disorder_assembly
_atom_site_disorder_group
Ir Ir1 0.330539(6) 0.149427(3) 0.140251(5) 0.02163(2) Uani d . 1 1 . .
P P1 0.13156(4) 0.17885(3) 0.02261(4) 0.02555(9) Uani d . 1 1 A .
N N1 0.41101(15) 0.26249(9) 0.13371(12) 0.0279(3) Uani d . 1 1 A .
N N2 0.52542(16) 0.26511(9) 0.11853(13) 0.0313(3) Uani d . 1 1 . .
N N3 0.39782(14) 0.11256(9) 0.01330(12) 0.0271(3) Uani d . 1 1 A .
N N4 0.50615(16) 0.14845(9) 0.01311(13) 0.0289(3) Uani d . 1 1 . .
N N5 0.52880(14) 0.12008(9) 0.24383(12) 0.0258(3) Uani d . 1 1 A .
N N6 0.62443(15) 0.14889(9) 0.21463(13) 0.0299(3) Uani d . 1 1 . .
B B1 0.5921(2) 0.19391(13) 0.11026(17) 0.0312(4) Uani d . 1 1 A .
H H1 0.6748 0.2061 0.1017 0.037 Uiso calc R 1 1 . .
C C1 0.2641(3) 0.35688(13) 0.1631(3) 0.0507(6) Uani d . 1 1 A .
H H1A 0.2366 0.3178 0.1997 0.076 Uiso calc R 1 1 . .
H H1B 0.1940 0.3674 0.0934 0.076 Uiso calc R 1 1 . .
H H1C 0.2842 0.4014 0.2076 0.076 Uiso calc R 1 1 . .
C C2 0.3816(2) 0.33261(11) 0.14579(16) 0.0342(4) Uani d . 1 1 . .
C C3 0.4767(2) 0.37982(12) 0.13857(17) 0.0402(5) Uani d . 1 1 A .
H H3 0.4791 0.4319 0.1446 0.048 Uiso calc R 1 1 . .
C C4 0.5652(2) 0.33560(13) 0.12097(17) 0.0406(5) Uani d . 1 1 A .
C C5 0.6899(3) 0.35592(16) 0.1088(2) 0.0595(8) Uani d . 1 1 . .
H H5A 0.6973 0.4096 0.1075 0.089 Uiso calc R 1 1 A .
H H5B 0.6894 0.3353 0.0415 0.089 Uiso calc R 1 1 . .
H H5C 0.7639 0.3360 0.1697 0.089 Uiso calc R 1 1 . .
C C6 0.2510(2) 0.01374(14) -0.09982(18) 0.0441(5) Uani d . 1 1 A .
H H6A 0.2293 0.0053 -0.0370 0.066 Uiso calc R 1 1 . .
H H6B 0.2763 -0.0329 -0.1225 0.066 Uiso calc R 1 1 . .
H H6C 0.1753 0.0339 -0.1589 0.066 Uiso calc R 1 1 . .
C C7 0.36048(18) 0.06676(11) -0.07123(15) 0.0305(4) Uani d . 1 1 . .
C C8 0.4424(2) 0.07415(12) -0.12664(16) 0.0360(4) Uani d . 1 1 A .
H H8 0.4361 0.0486 -0.1900 0.043 Uiso calc R 1 1 . .
C C9 0.5333(2) 0.12547(13) -0.07166(16) 0.0345(4) Uani d . 1 1 A .
C C10 0.6438(3) 0.15446(15) -0.0960(2) 0.0503(6) Uani d . 1 1 . .
H H10A 0.6357 0.2080 -0.1049 0.075 Uiso calc R 1 1 A .
H H10B 0.6423 0.1320 -0.1626 0.075 Uiso calc R 1 1 . .
H H10C 0.7258 0.1425 -0.0365 0.075 Uiso calc R 1 1 . .
C C11 0.5281(2) 0.04034(13) 0.39711(17) 0.0415(5) Uani d . 1 1 A .
H H11A 0.4682 0.0728 0.4134 0.062 Uiso calc R 1 1 . .
H H11B 0.5949 0.0225 0.4645 0.062 Uiso calc R 1 1 . .
H H11C 0.4801 -0.0016 0.3544 0.062 Uiso calc R 1 1 . .
C C12 0.59054(18) 0.08183(11) 0.33483(14) 0.0304(4) Uani d . 1 1 . .
C C13 0.72443(19) 0.08640(13) 0.36404(16) 0.0375(4) Uani d . 1 1 A .
H H13 0.7898 0.0641 0.4247 0.045 Uiso calc R 1 1 . .
C C14 0.74271(19) 0.12949(14) 0.28780(16) 0.0370(4) Uani d . 1 1 A .
C C15 0.8676(2) 0.15468(18) 0.2836(2) 0.0576(8) Uani d . 1 1 . .
H H15A 0.8712 0.2085 0.2857 0.086 Uiso calc R 1 1 A .
H H15B 0.8734 0.1373 0.2168 0.086 Uiso calc R 1 1 . .
H H15C 0.9403 0.1348 0.3455 0.086 Uiso calc R 1 1 . .
C C16A 0.26125(19) 0.04707(11) 0.16388(15) 0.0317(4) Uani d PDU 0.50 1 A 1
H H16A 0.2210 0.0214 0.0938 0.038 Uiso calc PR 0.50 1 A 1
H H16B 0.3346 0.0167 0.2114 0.038 Uiso calc PR 0.50 1 A 1
C C17A 0.1607(4) 0.0554(2) 0.2149(3) 0.0360(8) Uani d PDU 0.50 1 A 1
H H17A 0.0758 0.0709 0.1603 0.043 Uiso calc PR 0.50 1 A 1
H H17B 0.1492 0.0083 0.2471 0.043 Uiso calc PR 0.50 1 A 1
C C18A 0.2157(4) 0.11462(19) 0.3022(4) 0.0356(10) Uani d PDU 0.50 1 A 1
H H18A 0.2755 0.0908 0.3692 0.043 Uiso calc PR 0.50 1 A 1
H H18B 0.1433 0.1362 0.3174 0.043 Uiso calc PR 0.50 1 A 1
C C19A 0.28856(18) 0.17707(11) 0.27285(15) 0.0305(3) Uani d PDU 0.50 1 A 1
H H19A 0.3703 0.1875 0.3351 0.037 Uiso calc PR 0.50 1 A 1
H H19B 0.2348 0.2222 0.2567 0.037 Uiso calc PR 0.50 1 A 1
C C16B 0.26125(19) 0.04707(11) 0.16388(15) 0.0317(4) Uani d PDU 0.50 1 A 2
H H16C 0.1903 0.0312 0.0963 0.038 Uiso calc PR 0.50 1 A 2
H H16D 0.3319 0.0103 0.1821 0.038 Uiso calc PR 0.50 1 A 2
C C17B 0.2106(4) 0.0498(2) 0.2547(3) 0.0359(8) Uani d PDU 0.50 1 A 2
H H17C 0.1297 0.0205 0.2327 0.043 Uiso calc PR 0.50 1 A 2
H H17D 0.2753 0.0262 0.3197 0.043 Uiso calc PR 0.50 1 A 2
C C18B 0.1831(4) 0.12778(18) 0.2842(5) 0.0356(10) Uani d PDU 0.50 1 A 2
H H18C 0.1874 0.1292 0.3590 0.043 Uiso calc PR 0.50 1 A 2
H H18D 0.0958 0.1443 0.2349 0.043 Uiso calc PR 0.50 1 A 2
C C19B 0.28856(18) 0.17707(11) 0.27285(15) 0.0305(3) Uani d PDU 0.50 1 A 2
H H19C 0.3686 0.1729 0.3389 0.037 Uiso calc PR 0.50 1 A 2
H H19D 0.2594 0.2289 0.2660 0.037 Uiso calc PR 0.50 1 A 2
C C20 0.0148(2) 0.10666(15) -0.0424(3) 0.0766(11) Uani d . 1 1 . .
H H20A -0.0670 0.1289 -0.0908 0.115 Uiso calc R 1 1 A .
H H20B -0.0007 0.0773 0.0125 0.115 Uiso calc R 1 1 . .
H H20C 0.0490 0.0749 -0.0839 0.115 Uiso calc R 1 1 . .
C C21 0.0218(2) 0.23610(18) 0.0609(2) 0.0561(7) Uani d . 1 1 . .
H H21A -0.0599 0.2429 -0.0015 0.084 Uiso calc R 1 1 A .
H H21B 0.0621 0.2841 0.0858 0.084 Uiso calc R 1 1 . .
H H21C 0.0045 0.2120 0.1190 0.084 Uiso calc R 1 1 . .
C C22 0.1375(2) 0.22637(14) -0.09285(17) 0.0415(5) Uani d . 1 1 . .
H H22A 0.0492 0.2385 -0.1427 0.062 Uiso calc R 1 1 A .
H H22B 0.1786 0.1947 -0.1293 0.062 Uiso calc R 1 1 . .
H H22C 0.1881 0.2717 -0.0693 0.062 Uiso calc R 1 1 . .

loop_
_atom_site_aniso_label
_atom_site_aniso_U_11
_atom_site_aniso_U_22
_atom_site_aniso_U_33
_atom_site_aniso_U_12
_atom_site_aniso_U_13
_atom_site_aniso_U_23
Ir1 0.01893(3) 0.02738(4) 0.02017(3) 0.00079(2) 0.00933(2) 0.00218(2)
P1 0.01929(19) 0.0272(2) 0.0285(2) -0.00024(16) 0.00746(16) 0.00237(17)
N1 0.0266(7) 0.0315(8) 0.0238(7) -0.0045(6) 0.0080(6) 0.0011(6)
N2 0.0303(8) 0.0394(9) 0.0256(7) -0.0122(6) 0.0122(6) -0.0033(6)
N3 0.0234(7) 0.0362(8) 0.0225(7) -0.0001(6) 0.0098(6) -0.0009(6)
N4 0.0251(7) 0.0427(9) 0.0228(7) -0.0014(6) 0.0137(6) -0.0009(6)
N5 0.0214(7) 0.0345(8) 0.0225(7) 0.0022(6) 0.0096(5) -0.0004(6)
N6 0.0198(7) 0.0476(10) 0.0235(7) -0.0001(6) 0.0096(6) -0.0025(6)
B1 0.0238(9) 0.0479(12) 0.0254(9) -0.0078(8) 0.0134(8) -0.0018(8)
C1 0.0451(13) 0.0331(11) 0.0691(18) 0.0079(9) 0.0169(13) 0.0008(10)
C2 0.0351(10) 0.0329(9) 0.0276(9) -0.0014(8) 0.0047(8) 0.0022(7)
C3 0.0493(12) 0.0316(10) 0.0318(10) -0.0108(9) 0.0073(9) 0.0005(8)
C4 0.0473(12) 0.0437(11) 0.0305(10) -0.0227(10) 0.0148(9) -0.0029(8)
C5 0.0594(17) 0.0677(18) 0.0575(16) -0.0358(14) 0.0295(14) -0.0074(13)
C6 0.0388(11) 0.0524(13) 0.0364(11) -0.0083(10) 0.0094(9) -0.0112(10)
C7 0.0289(9) 0.0366(10) 0.0236(8) 0.0043(7) 0.0076(7) -0.0016(7)
C8 0.0378(10) 0.0473(11) 0.0249(8) 0.0051(9) 0.0144(8) -0.0057(8)
C9 0.0358(10) 0.0483(11) 0.0259(9) 0.0044(9) 0.0190(8) 0.0007(8)
C10 0.0542(15) 0.0689(17) 0.0444(13) -0.0078(12) 0.0371(12) -0.0049(11)
C11 0.0430(11) 0.0474(12) 0.0287(9) 0.0013(9) 0.0080(8) 0.0111(9)
C12 0.0293(9) 0.0364(9) 0.0229(8) 0.0066(7) 0.0074(7) -0.0002(7)
C13 0.0273(9) 0.0522(12) 0.0267(9) 0.0113(8) 0.0036(7) -0.0031(8)
C14 0.0214(8) 0.0593(13) 0.0288(9) 0.0030(8) 0.0082(7) -0.0085(9)
C15 0.0223(10) 0.100(2) 0.0496(15) -0.0031(11) 0.0125(10) -0.0062(13)
C16A 0.0358(9) 0.0280(8) 0.0341(9) 0.0021(7) 0.0167(7) 0.0057(7)
C17A 0.033(2) 0.0384(19) 0.040(2) -0.0027(15) 0.0187(18) 0.0128(13)
C18A 0.017(2) 0.0585(14) 0.038(2) 0.0027(16) 0.018(2) 0.0024(14)
C19A 0.0327(9) 0.0356(8) 0.0287(9) 0.0026(7) 0.0180(7) 0.0002(7)
C16B 0.0358(9) 0.0280(8) 0.0341(9) 0.0021(7) 0.0167(7) 0.0057(7)
C17B 0.034(2) 0.0433(12) 0.032(2) -0.0098(16) 0.0145(17) 0.0081(19)
C18B 0.017(2) 0.0585(14) 0.038(2) 0.0027(16) 0.018(2) 0.0024(14)
C19B 0.0327(9) 0.0356(8) 0.0287(9) 0.0026(7) 0.0180(7) 0.0002(7)
C20 0.0219(10) 0.0399(13) 0.136(3) -0.0061(9) -0.0040(14) -0.0021(16)
C21 0.0346(11) 0.087(2) 0.0450(13) 0.0244(12) 0.0136(10) -0.0045(13)
C22 0.0356(10) 0.0567(13) 0.0292(9) 0.0088(9) 0.0093(8) 0.0135(9)

loop_
_atom_type_symbol
_atom_type_description
_atom_type_scat_dispersion_real
_atom_type_scat_dispersion_imag
_atom_type_scat_source
C C 0.0033 0.0016 'International Tables Vol C Tables 4.2.6.8 and 6.1.1.4'
H H 0.0000 0.0000 'International Tables Vol C Tables 4.2.6.8 and 6.1.1.4'
B B 0.0013 0.0007 'International Tables Vol C Tables 4.2.6.8 and 6.1.1.4'
N N 0.0061 0.0033 'International Tables Vol C Tables 4.2.6.8 and 6.1.1.4'
P P 0.1023 0.0942 'International Tables Vol C Tables 4.2.6.8 and 6.1.1.4'
Ir Ir -1.4442 7.9887 'International Tables Vol C Tables 4.2.6.8 and 6.1.1.4'

loop_
_geom_angle_atom_site_label_1
_geom_angle_atom_site_label_2
_geom_angle_atom_site_label_3
_geom_angle
C19A Ir1 C16A 82.12(8)
C19A Ir1 N5 91.29(7)
C16A Ir1 N5 91.71(7)
C19A Ir1 N3 172.64(7)
C16A Ir1 N3 96.06(7)
N5 Ir1 N3 81.62(5)
C19A Ir1 P1 93.22(6)
C16A Ir1 P1 89.71(6)
N5 Ir1 P1 175.42(4)
N3 Ir1 P1 93.90(4)
C19A Ir1 N1 92.31(7)
C16A Ir1 N1 173.83(6)
N5 Ir1 N1 85.75(6)
N3 Ir1 N1 89.14(6)
P1 Ir1 N1 93.25(4)
C22 P1 C20 101.00(15)
C22 P1 C21 103.01(12)
C20 P1 C21 96.38(14)
C22 P1 Ir1 111.42(7)
C20 P1 Ir1 119.95(9)
C21 P1 Ir1 121.84(8)
C2 N1 N2 105.75(16)
C2 N1 Ir1 137.67(14)
N2 N1 Ir1 116.49(12)
C4 N2 N1 110.26(18)
C4 N2 B1 129.95(18)
N1 N2 B1 119.62(15)
C7 N3 N4 106.05(15)
C7 N3 Ir1 138.98(13)
N4 N3 Ir1 114.84(11)
C9 N4 N3 109.95(16)
C9 N4 B1 127.88(17)
N3 N4 B1 121.00(14)
C12 N5 N6 106.05(15)
C12 N5 Ir1 138.20(13)
N6 N5 Ir1 115.71(11)
C14 N6 N5 109.89(16)
C14 N6 B1 128.16(17)
N5 N6 B1 121.92(15)
N2 B1 N4 111.05(16)
N2 B1 N6 109.40(15)
N4 B1 N6 109.86(17)
N2 B1 H1 108.8
N4 B1 H1 108.8
N6 B1 H1 108.8
C2 C1 H1A 109.5
C2 C1 H1B 109.5
H1A C1 H1B 109.5
C2 C1 H1C 109.5
H1A C1 H1C 109.5
H1B C1 H1C 109.5
N1 C2 C3 110.2(2)
N1 C2 C1 124.98(19)
C3 C2 C1 124.8(2)
C4 C3 C2 105.85(19)
C4 C3 H3 127.1
C2 C3 H3 127.1
N2 C4 C3 107.92(19)
N2 C4 C5 122.5(2)
C3 C4 C5 129.5(2)
C4 C5 H5A 109.5
C4 C5 H5B 109.5
H5A C5 H5B 109.5
C4 C5 H5C 109.5
H5A C5 H5C 109.5
H5B C5 H5C 109.5
C7 C6 H6A 109.5
C7 C6 H6B 109.5
H6A C6 H6B 109.5
C7 C6 H6C 109.5
H6A C6 H6C 109.5
H6B C6 H6C 109.5
N3 C7 C8 110.04(17)
N3 C7 C6 125.19(18)
C8 C7 C6 124.74(18)
C9 C8 C7 106.32(17)
C9 C8 H8 126.8
C7 C8 H8 126.8
N4 C9 C8 107.64(17)
N4 C9 C10 123.5(2)
C8 C9 C10 128.87(19)
C9 C10 H10A 109.5
C9 C10 H10B 109.5
H10A C10 H10B 109.5
C9 C10 H10C 109.5
H10A C10 H10C 109.5
H10B C10 H10C 109.5
C12 C11 H11A 109.5
C12 C11 H11B 109.5
H11A C11 H11B 109.5
C12 C11 H11C 109.5
H11A C11 H11C 109.5
H11B C11 H11C 109.5
N5 C12 C13 109.95(18)
N5 C12 C11 126.10(17)
C13 C12 C11 123.96(18)
C14 C13 C12 106.23(17)
C14 C13 H13 126.9
C12 C13 H13 126.9
N6 C14 C13 107.86(18)
N6 C14 C15 123.8(2)
C13 C14 C15 128.3(2)
C14 C15 H15A 109.5
C14 C15 H15B 109.5
H15A C15 H15B 109.5
C14 C15 H15C 109.5
H15A C15 H15C 109.5
H15B C15 H15C 109.5
C17A C16A Ir1 111.13(19)
C17A C16A H16A 109.4
Ir1 C16A H16A 109.4
C17A C16A H16B 109.4
Ir1 C16A H16B 109.4
H16A C16A H16B 108.0
C18A C17A C16A 105.5(3)
C18A C17A H17A 110.6
C16A C17A H17A 110.6
C18A C17A H17B 110.6
C16A C17A H17B 110.6
H17A C17A H17B 108.8
C17A C18A C19A 114.6(3)
C17A C18A H18A 108.6
C19A C18A H18A 108.6
C17A C18A H18B 108.6
C19A C18A H18B 108.6
H18A C18A H18B 107.6
C18A C19A Ir1 111.3(2)
C18A C19A H19A 109.4
Ir1 C19A H19A 109.4
C18A C19A H19B 109.4
Ir1 C19A H19B 109.4
H19A C19A H19B 108.0
C18B C17B H17C 108.7
C18B C17B H17D 108.7
H17C C17B H17D 107.6
C17B C18B H18C 110.6
C17B C18B H18D 110.6
H18C C18B H18D 108.7
P1 C20 H20A 109.5
P1 C20 H20B 109.5
H20A C20 H20B 109.5
P1 C20 H20C 109.5
H20A C20 H20C 109.5
H20B C20 H20C 109.5
P1 C21 H21A 109.5
P1 C21 H21B 109.5
H21A C21 H21B 109.5
P1 C21 H21C 109.5
H21A C21 H21C 109.5
H21B C21 H21C 109.5
P1 C22 H22A 109.5
P1 C22 H22B 109.5
H22A C22 H22B 109.5
P1 C22 H22C 109.5
H22A C22 H22C 109.5
H22B C22 H22C 109.5

loop_
_geom_bond_atom_site_label_1
_geom_bond_atom_site_label_2
_geom_bond_distance
_geom_bond_publ_flag
Ir1 C19A 2.0780(18) y
Ir1 C16A 2.0871(19) y
Ir1 N5 2.1781(14) y
Ir1 N3 2.2233(15) y
Ir1 P1 2.2381(5) y
Ir1 N1 2.2590(15) y
P1 C22 1.803(2) ?
P1 C20 1.818(2) ?
P1 C21 1.830(2) ?
N1 C2 1.342(3) ?
N1 N2 1.373(2) ?
N2 C4 1.353(3) ?
N2 B1 1.520(3) ?
N3 C7 1.340(2) ?
N3 N4 1.377(2) ?
N4 C9 1.357(2) ?
N4 B1 1.531(3) ?
N5 C12 1.344(2) ?
N5 N6 1.379(2) ?
N6 C14 1.354(2) ?
N6 B1 1.544(3) ?
B1 H1 1.0000 ?
C1 C2 1.489(4) ?
C1 H1A 0.9800 ?
C1 H1B 0.9800 ?
C1 H1C 0.9800 ?
C2 C3 1.399(3) ?
C3 C4 1.366(4) ?
C3 H3 0.9500 ?
C4 C5 1.512(3) ?
C5 H5A 0.9800 ?
C5 H5B 0.9800 ?
C5 H5C 0.9800 ?
C6 C7 1.487(3) ?
C6 H6A 0.9800 ?
C6 H6B 0.9800 ?
C6 H6C 0.9800 ?
C7 C8 1.395(3) ?
C8 C9 1.367(3) ?
C8 H8 0.9500 ?
C9 C10 1.492(3) ?
C10 H10A 0.9800 ?
C10 H10B 0.9800 ?
C10 H10C 0.9800 ?
C11 C12 1.489(3) ?
C11 H11A 0.9800 ?
C11 H11B 0.9800 ?
C11 H11C 0.9800 ?
C12 C13 1.395(3) ?
C13 C14 1.369(3) ?
C13 H13 0.9500 ?
C14 C15 1.492(3) ?
C15 H15A 0.9800 ?
C15 H15B 0.9800 ?
C15 H15C 0.9800 ?
C16A C17A 1.537(2) ?
C16A H16A 0.9900 ?
C16A H16B 0.9900 ?
C17A C18A 1.536(2) ?
C17A H17A 0.9900 ?
C17A H17B 0.9900 ?
C18A C19A 1.536(2) ?
C18A H18A 0.9900 ?
C18A H18B 0.9900 ?
C19A H19A 0.9900 ?
C19A H19B 0.9900 ?
C17B C18B 1.536(2) ?
C17B H17C 0.9900 ?
C17B H17D 0.9900 ?
C18B H18C 0.9900 ?
C18B H18D 0.9900 ?
C20 H20A 0.9800 ?
C20 H20B 0.9800 ?
C20 H20C 0.9800 ?
C21 H21A 0.9800 ?
C21 H21B 0.9800 ?
C21 H21C 0.9800 ?
C22 H22A 0.9800 ?
C22 H22B 0.9800 ?
C22 H22C 0.9800 ?

loop_
_geom_torsion_atom_site_label_1
_geom_torsion_atom_site_label_2
_geom_torsion_atom_site_label_3
_geom_torsion_atom_site_label_4
_geom_torsion
C19A Ir1 P1 C22 139.06(10)
C16A Ir1 P1 C22 -138.85(10)
N3 Ir1 P1 C22 -42.79(10)
N1 Ir1 P1 C22 46.56(10)
C19A Ir1 P1 C20 -103.39(16)
C16A Ir1 P1 C20 -21.30(16)
N3 Ir1 P1 C20 74.76(16)
N1 Ir1 P1 C20 164.11(16)
C19A Ir1 P1 C21 17.18(14)
C16A Ir1 P1 C21 99.27(14)
N3 Ir1 P1 C21 -164.67(13)
N1 Ir1 P1 C21 -75.32(13)
C19A Ir1 N1 C2 -40.51(19)
N5 Ir1 N1 C2 -131.63(19)
N3 Ir1 N1 C2 146.71(19)
P1 Ir1 N1 C2 52.85(19)
C19A Ir1 N1 N2 135.43(13)
N5 Ir1 N1 N2 44.31(12)
N3 Ir1 N1 N2 -37.35(12)
P1 Ir1 N1 N2 -131.21(11)
C2 N1 N2 C4 -0.2(2)
Ir1 N1 N2 C4 -177.32(13)
C2 N1 N2 B1 175.50(16)
Ir1 N1 N2 B1 -1.7(2)
C16A Ir1 N3 C7 37.8(2)
N5 Ir1 N3 C7 128.7(2)
P1 Ir1 N3 C7 -52.3(2)
N1 Ir1 N3 C7 -145.5(2)
C16A Ir1 N3 N4 -147.08(13)
N5 Ir1 N3 N4 -56.23(12)
P1 Ir1 N3 N4 122.79(12)
N1 Ir1 N3 N4 29.60(12)
C7 N3 N4 C9 0.9(2)
Ir1 N3 N4 C9 -175.78(13)
C7 N3 N4 B1 -167.66(17)
Ir1 N3 N4 B1 15.7(2)
C19A Ir1 N5 C12 45.3(2)
C16A Ir1 N5 C12 -36.8(2)
N3 Ir1 N5 C12 -132.7(2)
N1 Ir1 N5 C12 137.5(2)
C19A Ir1 N5 N6 -132.07(13)
C16A Ir1 N5 N6 145.77(13)
N3 Ir1 N5 N6 49.90(12)
N1 Ir1 N5 N6 -39.86(12)
C12 N5 N6 C14 -1.0(2)
Ir1 N5 N6 C14 177.18(13)
C12 N5 N6 B1 177.15(17)
Ir1 N5 N6 B1 -4.7(2)
C4 N2 B1 N4 -123.3(2)
N1 N2 B1 N4 62.0(2)
C4 N2 B1 N6 115.2(2)
N1 N2 B1 N6 -59.4(2)
C9 N4 B1 N2 121.1(2)
N3 N4 B1 N2 -72.6(2)
C9 N4 B1 N6 -117.7(2)
N3 N4 B1 N6 48.6(2)
C14 N6 B1 N2 -116.6(2)
N5 N6 B1 N2 65.6(2)
C14 N6 B1 N4 121.2(2)
N5 N6 B1 N4 -56.6(2)
N2 N1 C2 C3 -0.1(2)
Ir1 N1 C2 C3 176.12(14)
N2 N1 C2 C1 179.2(2)
Ir1 N1 C2 C1 -4.5(3)
N1 C2 C3 C4 0.3(2)
C1 C2 C3 C4 -179.0(2)
N1 N2 C4 C3 0.4(2)
B1 N2 C4 C3 -174.72(18)
N1 N2 C4 C5 178.7(2)
B1 N2 C4 C5 3.6(3)
C2 C3 C4 N2 -0.4(2)
C2 C3 C4 C5 -178.6(2)
N4 N3 C7 C8 -1.2(2)
Ir1 N3 C7 C8 174.17(15)
N4 N3 C7 C6 176.69(19)
Ir1 N3 C7 C6 -7.9(3)
N3 C7 C8 C9 1.1(2)
C6 C7 C8 C9 -176.8(2)
N3 N4 C9 C8 -0.2(2)
B1 N4 C9 C8 167.3(2)
N3 N4 C9 C10 179.1(2)
B1 N4 C9 C10 -13.4(3)
C7 C8 C9 N4 -0.5(2)
C7 C8 C9 C10 -179.7(2)
N6 N5 C12 C13 0.3(2)
Ir1 N5 C12 C13 -177.23(15)
N6 N5 C12 C11 -179.78(19)
Ir1 N5 C12 C11 2.7(3)
N5 C12 C13 C14 0.5(2)
C11 C12 C13 C14 -179.4(2)
N5 N6 C14 C13 1.3(2)
B1 N6 C14 C13 -176.71(19)
N5 N6 C14 C15 -176.8(2)
B1 N6 C14 C15 5.2(3)
C12 C13 C14 N6 -1.1(2)
C12 C13 C14 C15 176.9(2)
C19A Ir1 C16A C17A 29.0(2)
N5 Ir1 C16A C17A 120.0(2)
N3 Ir1 C16A C17A -158.2(2)
P1 Ir1 C16A C17A -64.3(2)
Ir1 C16A C17A C18A -42.2(4)
C16A C17A C18A C19A 36.2(5)
C17A C18A C19A Ir1 -14.3(4)
C16A Ir1 C19A C18A -8.1(2)
N5 Ir1 C19A C18A -99.6(2)
P1 Ir1 C19A C18A 81.2(2)
N1 Ir1 C19A C18A 174.6(2)
